data_1575699
loop_
_publ_author_name
'Jiang, Ting'
'Zou, Mingjun'
'Wu, Yaozhen'
'Zhou, Jie'
'Yin, Xin'
'Guo, Wenjing'
'Wei, Zhenhong'
'Cai, Hu'

_publ_section_title
;
 A pair of chiral organic-inorganic hybrid tin compounds showing
 reversible phase transition and enhanced SHG properties.
;
_journal_issue 38
_journal_name_full 'Dalton transactions (Cambridge, England : 2003)'
_journal_page_first 14559
_journal_page_last 14565
_journal_paper_doi 10.1039/d5dt01839k
_journal_volume 54
_journal_year 2025
_chemical_absolute_configuration ad
_chemical_formula_moiety 'C4 H12 N2, Cl6 Sn'
_chemical_formula_sum 'C4 H12 Cl6 N2 Sn'
_chemical_formula_weight 419.55
_space_group_crystal_system orthorhombic
_space_group_IT_number 19
_space_group_name_Hall 'P 2ac 2ab'
_space_group_name_H-M_alt 'P 21 21 21'
_atom_sites_solution_hydrogens geom
_atom_sites_solution_primary dual
_audit_creation_date 2025-07-28
_audit_creation_method
;
Olex2 1.5
(compiled 2025.07.13 svn.rb7424aed for OlexSys, GUI svn.r7308)
;
_audit_update_record
;
2025-07-31 deposited with the CCDC.	2025-09-10 downloaded from the CCDC.
;
_cell_angle_alpha 90
_cell_angle_beta 90
_cell_angle_gamma 90
_cell_formula_units_Z 4
_cell_length_a 7.1240(2)
_cell_length_b 8.1604(3)
_cell_length_c 22.7400(6)
_cell_measurement_reflns_used 9049
_cell_measurement_temperature 300.00(10)
_cell_measurement_theta_max 30.6500
_cell_measurement_theta_min 3.0690
_cell_volume 1321.98(7)
_computing_cell_refinement 'CrysAlisPro 1.171.43.111a (Rigaku OD, 2024)'
_computing_data_collection 'CrysAlisPro system (CCD 43.111a 64-bit (release 27-02-2024))'
_computing_data_reduction 'CrysAlisPro 1.171.43.111a (Rigaku OD, 2024)'
_computing_molecular_graphics 'Olex2 1.5 (Dolomanov et al., 2009)'
_computing_publication_material 'Olex2 1.5 (Dolomanov et al., 2009)'
_computing_structure_refinement 'SHELXL 2018/3 (Sheldrick, 2015)'
_computing_structure_solution 'SHELXT  (Sheldrick, 2015)'
_diffrn_ambient_environment air
_diffrn_ambient_temperature 300.00(10)
_diffrn_detector 'Hybrid Pixel Array Detector'
_diffrn_detector_area_resol_mean 10.0000
_diffrn_detector_type HyPix
_diffrn_measured_fraction_theta_full 0.999
_diffrn_measured_fraction_theta_max 0.847
_diffrn_measurement_details
;
List of Runs (angles in degrees, time in seconds):

  # Type    Start    End  Width  t~exp~   \w     \q     \k     \f   Frames
#--------------------------------------------------------------------------
  1  \w    -18.00  43.00   0.50    0.05    --    5.26  79.00 -21.00  122
  2  \w     -8.00  74.00   0.50    0.05    --    5.26  38.00-120.00  164
  3  \w    -17.00  28.00   0.50    0.05    --   -4.99 -99.00 -60.00   90
  4  \w    -67.00  18.00   0.50    0.05    --    5.26 -42.00  28.00  170
  5  \w     -9.00  37.00   0.50    0.05    --    5.26 -99.00 150.00   92
;
_diffrn_measurement_device 'four-circle diffractometer'
_diffrn_measurement_device_type 'XtaLAB Synergy R, DW system, HyPix'
_diffrn_measurement_method '\w scans'
_diffrn_orient_matrix_type 'CrysAlisPro convention (1999,Acta A55,543-557)'
_diffrn_orient_matrix_UB_11 0.0129053000
_diffrn_orient_matrix_UB_12 0.0087951000
_diffrn_orient_matrix_UB_13 0.0307662000
_diffrn_orient_matrix_UB_21 -0.0511656000
_diffrn_orient_matrix_UB_22 -0.0733489000
_diffrn_orient_matrix_UB_23 0.0048101000
_diffrn_orient_matrix_UB_31 0.0844375000
_diffrn_orient_matrix_UB_32 -0.0457921000
_diffrn_orient_matrix_UB_33 -0.0017976000
_diffrn_radiation_monochromator mirror
_diffrn_radiation_probe x-ray
_diffrn_radiation_type 'Mo K\a'
_diffrn_radiation_wavelength 0.71073
_diffrn_reflns_av_R_equivalents 0.0291
_diffrn_reflns_av_unetI/netI 0.0241
_diffrn_reflns_Laue_measured_fraction_full 0.999
_diffrn_reflns_Laue_measured_fraction_max 0.847
_diffrn_reflns_limit_h_max 8
_diffrn_reflns_limit_h_min -8
_diffrn_reflns_limit_k_max 10
_diffrn_reflns_limit_k_min -11
_diffrn_reflns_limit_l_max 31
_diffrn_reflns_limit_l_min -28
_diffrn_reflns_number 15064
_diffrn_reflns_point_group_measured_fraction_full 0.999
_diffrn_reflns_point_group_measured_fraction_max 0.816
_diffrn_reflns_theta_full 25.242
_diffrn_reflns_theta_max 30.906
_diffrn_reflns_theta_min 2.996
_diffrn_source 'Rotating-anode X-ray tube'
_diffrn_source_type 'Rigaku (Mo) X-ray Source'
_exptl_absorpt_coefficient_mu 3.108
_exptl_absorpt_correction_T_max 1.00000
_exptl_absorpt_correction_T_min 0.93223
_exptl_absorpt_correction_type multi-scan
_exptl_absorpt_process_details
;
CrysAlisPro 1.171.43.111a (Rigaku Oxford Diffraction, 2024)
Empirical absorption correction using spherical harmonics,
implemented in SCALE3 ABSPACK scaling algorithm.
;
_exptl_crystal_colour 'clear light colourless'
_exptl_crystal_colour_lustre clear
_exptl_crystal_colour_modifier light
_exptl_crystal_colour_primary colourless
_exptl_crystal_density_diffrn 2.108
_exptl_crystal_description block
_exptl_crystal_F_000 808
_exptl_crystal_size_max 0.1
_exptl_crystal_size_mid 0.09
_exptl_crystal_size_min 0.07
_refine_diff_density_max 0.398
_refine_diff_density_min -0.543
_refine_diff_density_rms 0.088
_refine_ls_abs_structure_details
;
 Flack x determined using 1105 quotients [(I+)-(I-)]/[(I+)+(I-)]
 (Parsons, Flack and Wagner, Acta Cryst. B69 (2013) 249-259).
;
_refine_ls_abs_structure_Flack -0.02(3)
_refine_ls_extinction_coef 0.0139(4)
_refine_ls_extinction_expression Fc^*^=kFc[1+0.001xFc^2^\l^3^/sin(2\q)]^-1/4^
_refine_ls_extinction_method 'SHELXL-2018/3 (Sheldrick 2018)'
_refine_ls_goodness_of_fit_ref 1.059
_refine_ls_hydrogen_treatment constr
_refine_ls_matrix_type full
_refine_ls_number_parameters 157
_refine_ls_number_reflns 3419
_refine_ls_number_restraints 235
_refine_ls_restrained_S_all 1.052
_refine_ls_R_factor_all 0.0285
_refine_ls_R_factor_gt 0.0227
_refine_ls_shift/su_max 0.004
_refine_ls_shift/su_mean 0.000
_refine_ls_structure_factor_coef Fsqd
_refine_ls_weighting_details 'w=1/[\s^2^(Fo^2^)+(0.0195P)^2^+0.1452P] where P=(Fo^2^+2Fc^2^)/3'
_refine_ls_weighting_scheme calc
_refine_ls_wR_factor_gt 0.0456
_refine_ls_wR_factor_ref 0.0475
_reflns_Friedel_coverage 0.673
_reflns_Friedel_fraction_full 1.000
_reflns_Friedel_fraction_max 0.774
_reflns_number_gt 3026
_reflns_number_total 3419
_reflns_threshold_expression 'I > 2\s(I)'
_cod_data_source_file d5dt01839k2.cif
_cod_data_source_block jt_0417_rt_auto
_cod_depositor_comments 'Adding full bibliography for 1575699--1575702.cif.'
_cod_database_code 1575699
_shelx_shelxl_version_number 2018/3
_chemical_oxdiff_formula 'C H N Sn Cl'
_shelx_space_group_comment
;
The symmetry employed for this shelxl refinement is uniquely defined
by the following loop, which should always be used as a source of
symmetry information in preference to the above space-group names.
They are only intended as comments.
;
_shelx_estimated_absorpt_t_max 0.812
_shelx_estimated_absorpt_t_min 0.746
_olex2_refinement_description
;
1. Fixed Uiso
 At 1.2 times of:
  All C(H,H) groups, All N(H,H) groups, All N(H,H,H) groups
2. Restrained distances
 N2-C3 \\sim N2A-C3A
 with sigma of 0.02
 N2-C4 \\sim N2A-C4A
 with sigma of 0.02
 C3-C4 \\sim C3A-C4A
 with sigma of 0.04
 C1-C2 \\sim C1-C2A
 with sigma of 0.02
 C1-C4 \\sim C1-C4A
 with sigma of 0.02
 C1-C3 \\sim C1-C3A
 with sigma of 0.04
 C2-C3 \\sim C2A-C3A
 with sigma of 0.02
 N2-C1 \\sim N2A-C1
 with sigma of 0.04
 N2-C2 \\sim N2A-C2A
 with sigma of 0.04
 C2A-C1 \\sim C2-C1 \\sim C3A-C2A \\sim C3-C2 \\sim N2A-C3A \\sim N2-C3 \\sim
N2A-C4A \\sim N2-C4 \\sim C4A-C1
 \\sim C4-C1
 with sigma of 0.02
3. Uiso/Uaniso restraints and constraints
C1 \\sim N1 \\sim C2 \\sim C4 \\sim C4A \\sim C2A \\sim C3 \\sim N2 \\sim N2A
\\sim C3A: within 2A with sigma of 0.01 and sigma for terminal atoms of 0.02
within 2A
Uanis(C1) \\sim Ueq, Uanis(N1) \\sim Ueq, Uanis(C2) \\sim Ueq, Uanis(C4) \\sim
Ueq, Uanis(C4A) \\sim Ueq, Uanis(C2A) \\sim Ueq, Uanis(C3) \\sim Ueq, Uanis(N2)
\\sim Ueq, Uanis(N2A) \\sim Ueq, Uanis(C3A) \\sim Ueq: with sigma of 0.01 and
sigma for terminal atoms of 0.02
4. Others
 Sof(H1BB)=Sof(C4A)=Sof(H4AA)=Sof(H4AB)=Sof(C2A)=Sof(H2AA)=Sof(H2AB)=Sof(C3A)=
 Sof(H3AA)=Sof(H3AB)=Sof(N2A)=Sof(H2AC)=Sof(H2AD)=1-FVAR(1)
 Sof(N2)=Sof(H2A)=Sof(H2B)=Sof(H1AA)=Sof(C2)=Sof(H2C)=Sof(H2D)=Sof(C3)=
 Sof(H3A)=Sof(H3B)=Sof(C4)=Sof(H4A)=Sof(H4B)=FVAR(1)
5.a Ternary CH refined with riding coordinates:
 C1(H1AA), C1(H1BB)
5.b Secondary CH2 refined with riding coordinates:
 N2(H2A,H2B), C2(H2C,H2D), C3(H3A,H3B), C4(H4A,H4B), C4A(H4AA,H4AB), C2A(H2AA,
 H2AB), C3A(H3AA,H3AB), N2A(H2AC,H2AD)
5.c Idealised Me refined as rotating group:
 N1(H1A,H1B,H1C)
;
_olex2_submission_special_instructions 'No special instructions were received'
_oxdiff_exptl_absorpt_empirical_details
;
Empirical correction (ABSPACK) includes:
- Absorption correction using spherical harmonics
- Frame scaling
;
_oxdiff_exptl_absorpt_empirical_full_max 1.119
_oxdiff_exptl_absorpt_empirical_full_min 0.950

loop_
_space_group_symop_operation_xyz
'x, y, z'
'-x+1/2, -y, z+1/2'
'-x, y+1/2, -z+1/2'
'x+1/2, -y+1/2, -z'

loop_
_atom_site_label
_atom_site_type_symbol
_atom_site_fract_x
_atom_site_fract_y
_atom_site_fract_z
_atom_site_U_iso_or_equiv
_atom_site_adp_type
_atom_site_occupancy
_atom_site_site_symmetry_order
_atom_site_calc_flag
_atom_site_refinement_flags_posn
_atom_site_refinement_flags_adp
_atom_site_refinement_flags_occupancy
_atom_site_disorder_assembly
_atom_site_disorder_group
Sn1 Sn 0.75396(3) 0.50375(3) 0.63783(2) 0.02595(8) Uani 1 1 d . . . . .
Cl1 Cl 0.50827(12) 0.44523(13) 0.70928(4) 0.0376(3) Uani 1 1 d . . . . .
Cl2 Cl 0.99100(12) 0.45630(14) 0.71332(4) 0.0402(3) Uani 1 1 d . . . . .
Cl3 Cl 0.73709(14) 0.79021(11) 0.66425(4) 0.0414(2) Uani 1 1 d . . . . .
Cl4 Cl 1.00706(12) 0.55860(13) 0.56943(4) 0.0378(3) Uani 1 1 d . . . . .
Cl5 Cl 0.51254(12) 0.54452(13) 0.56447(4) 0.0362(3) Uani 1 1 d . . . . .
Cl6 Cl 0.76710(14) 0.21485(11) 0.61118(4) 0.0460(2) Uani 1 1 d . . . . .
N1 N 0.2596(5) -0.2023(3) 0.66807(12) 0.0367(6) Uani 1 1 d . U . . .
H1A H 0.220463 -0.292199 0.649633 0.044 Uiso 1 1 calc R U . . .
H1B H 0.208737 -0.198155 0.703784 0.044 Uiso 1 1 calc R U . . .
H1C H 0.384123 -0.204512 0.671217 0.044 Uiso 1 1 calc R U . . .
N2 N 0.246(4) 0.223(2) 0.6107(10) 0.030(3) Uani 0.39(3) 1 d D U P A 1
H2A H 0.152632 0.295801 0.611745 0.036 Uiso 0.39(3) 1 calc R U P A 1
H2B H 0.353880 0.277077 0.612964 0.036 Uiso 0.39(3) 1 calc R U P A 1
C1 C 0.2018(5) -0.0544(5) 0.63377(15) 0.0331(8) Uani 1 1 d D U . . .
H1AA H 0.064750 -0.064886 0.633018 0.040 Uiso 0.39(3) 1 calc R U P A 1
H1BB H 0.065536 -0.046842 0.628453 0.040 Uiso 0.61(3) 1 calc R U P A 2
C2 C 0.249(3) -0.049(2) 0.5715(6) 0.038(3) Uani 0.39(3) 1 d D U P A 1
H2C H 0.159816 -0.113035 0.548733 0.046 Uiso 0.39(3) 1 calc R U P A 1
H2D H 0.373844 -0.091452 0.564749 0.046 Uiso 0.39(3) 1 calc R U P A 1
C3 C 0.238(3) 0.129(2) 0.5549(8) 0.033(3) Uani 0.39(3) 1 d D U P A 1
H3A H 0.341900 0.158712 0.529634 0.040 Uiso 0.39(3) 1 calc R U P A 1
H3B H 0.121333 0.151738 0.534252 0.040 Uiso 0.39(3) 1 calc R U P A 1
C4 C 0.229(3) 0.1087(18) 0.6613(8) 0.030(3) Uani 0.39(3) 1 d D U P A 1
H4A H 0.341270 0.110438 0.685248 0.036 Uiso 0.39(3) 1 calc R U P A 1
H4B H 0.121806 0.137204 0.685766 0.036 Uiso 0.39(3) 1 calc R U P A 1
C4A C 0.2856(19) 0.0979(12) 0.6630(5) 0.0292(19) Uani 0.61(3) 1 d D U P A 2
H4AA H 0.212440 0.131609 0.696868 0.035 Uiso 0.61(3) 1 calc R U P A 2
H4AB H 0.414583 0.079543 0.674916 0.035 Uiso 0.61(3) 1 calc R U P A 2
C2A C 0.3103(19) -0.0463(13) 0.5754(4) 0.0337(19) Uani 0.61(3) 1 d D U P A 2
H2AA H 0.440965 -0.075886 0.580900 0.040 Uiso 0.61(3) 1 calc R U P A 2
H2AB H 0.255001 -0.118289 0.546213 0.040 Uiso 0.61(3) 1 calc R U P A 2
C3A C 0.291(2) 0.1292(15) 0.5578(5) 0.034(2) Uani 0.61(3) 1 d D U P A 2
H3AA H 0.180681 0.145514 0.533587 0.041 Uiso 0.61(3) 1 calc R U P A 2
H3AB H 0.400948 0.165750 0.536194 0.041 Uiso 0.61(3) 1 calc R U P A 2
N2A N 0.274(3) 0.2190(15) 0.6151(6) 0.033(2) Uani 0.61(3) 1 d D U P A 2
H2AC H 0.365222 0.292426 0.618541 0.039 Uiso 0.61(3) 1 calc R U P A 2
H2AD H 0.164059 0.271415 0.616670 0.039 Uiso 0.61(3) 1 calc R U P A 2

loop_
_atom_site_aniso_label
_atom_site_aniso_U_11
_atom_site_aniso_U_22
_atom_site_aniso_U_33
_atom_site_aniso_U_23
_atom_site_aniso_U_13
_atom_site_aniso_U_12
Sn1 0.02117(11) 0.02788(13) 0.02881(12) -0.00186(8) 0.00090(8) -0.00024(13)
Cl1 0.0303(4) 0.0514(8) 0.0311(4) 0.0011(4) 0.0055(4) -0.0085(5)
Cl2 0.0304(4) 0.0558(9) 0.0343(4) 0.0017(5) -0.0065(4) 0.0048(5)
Cl3 0.0364(4) 0.0314(4) 0.0565(5) -0.0113(4) 0.0040(5) -0.0030(5)
Cl4 0.0289(4) 0.0478(7) 0.0366(4) -0.0008(4) 0.0082(4) -0.0050(4)
Cl5 0.0296(4) 0.0459(8) 0.0331(4) 0.0014(4) -0.0057(4) 0.0020(4)
Cl6 0.0440(5) 0.0280(4) 0.0661(6) -0.0078(4) -0.0009(6) 0.0021(5)
N1 0.0427(15) 0.0281(14) 0.0393(15) 0.0023(12) 0.0011(18) -0.004(2)
N2 0.029(6) 0.024(4) 0.036(4) 0.005(4) -0.005(4) 0.006(4)
C1 0.0270(17) 0.0288(19) 0.0435(19) 0.0055(15) -0.0021(13) -0.0028(13)
C2 0.046(6) 0.036(4) 0.033(4) -0.003(4) -0.017(5) 0.000(5)
C3 0.032(6) 0.033(4) 0.034(4) 0.000(4) -0.011(5) 0.000(5)
C4 0.032(6) 0.026(4) 0.033(4) -0.003(4) -0.003(5) 0.009(4)
C4A 0.032(4) 0.026(3) 0.029(3) 0.002(3) 0.000(3) 0.005(3)
C2A 0.035(4) 0.030(3) 0.036(3) -0.007(3) -0.005(3) 0.003(3)
C3A 0.035(5) 0.036(3) 0.032(3) 0.002(3) -0.004(3) -0.005(4)
N2A 0.033(5) 0.028(3) 0.037(3) -0.002(3) -0.005(3) -0.004(3)

loop_
_atom_type_symbol
_atom_type_description
_atom_type_scat_dispersion_real
_atom_type_scat_dispersion_imag
_atom_type_scat_source
C C 0.0033 0.0016 'International Tables Vol C Tables 4.2.6.8 and 6.1.1.4'
H H 0.0000 0.0000 'International Tables Vol C Tables 4.2.6.8 and 6.1.1.4'
Cl Cl 0.1484 0.1585 'International Tables Vol C Tables 4.2.6.8 and 6.1.1.4'
N N 0.0061 0.0033 'International Tables Vol C Tables 4.2.6.8 and 6.1.1.4'
Sn Sn -0.6537 1.4246 'International Tables Vol C Tables 4.2.6.8 and 6.1.1.4'

loop_
_geom_angle_atom_site_label_1
_geom_angle_atom_site_label_2
_geom_angle_atom_site_label_3
_geom_angle
_geom_angle_site_symmetry_1
_geom_angle_site_symmetry_3
_geom_angle_publ_flag
Cl1 Sn1 Cl2 89.82(3) . . ?
Cl1 Sn1 Cl6 90.22(4) . . ?
Cl3 Sn1 Cl1 89.32(3) . . ?
Cl3 Sn1 Cl2 90.75(4) . . ?
Cl3 Sn1 Cl4 91.02(4) . . ?
Cl3 Sn1 Cl5 90.17(4) . . ?
Cl3 Sn1 Cl6 179.35(4) . . ?
Cl4 Sn1 Cl1 177.85(4) . . ?
Cl4 Sn1 Cl2 88.05(3) . . ?
Cl4 Sn1 Cl6 89.46(4) . . ?
Cl5 Sn1 Cl1 88.63(4) . . ?
Cl5 Sn1 Cl2 178.19(4) . . ?
Cl5 Sn1 Cl4 93.50(3) . . ?
Cl5 Sn1 Cl6 89.36(3) . . ?
Cl6 Sn1 Cl2 89.70(4) . . ?
H1A N1 H1B 109.5 . . ?
H1A N1 H1C 109.5 . . ?
H1B N1 H1C 109.5 . . ?
C1 N1 H1A 109.5 . . ?
C1 N1 H1B 109.5 . . ?
C1 N1 H1C 109.5 . . ?
H2A N2 H2B 108.2 . . ?
C3 N2 H2A 109.8 . . ?
C3 N2 H2B 109.8 . . ?
C3 N2 C4 109.6(13) . . ?
C4 N2 H2A 109.8 . . ?
C4 N2 H2B 109.8 . . ?
N1 C1 H1AA 102.3 . . ?
N1 C1 H1BB 112.9 . . ?
N1 C1 C4A 108.8(5) . . ?
N1 C1 C2A 110.3(5) . . ?
C2 C1 N1 118.0(8) . . ?
C2 C1 H1AA 102.3 . . ?
C2 C1 C4 110.7(11) . . ?
C4 C1 N1 117.9(8) . . ?
C4 C1 H1AA 102.3 . . ?
C4A C1 H1BB 112.9 . . ?
C4A C1 C2A 98.2(7) . . ?
C2A C1 H1BB 112.9 . . ?
C1 C2 H2C 110.7 . . ?
C1 C2 H2D 110.7 . . ?
C1 C2 C3 105.2(11) . . ?
H2C C2 H2D 108.8 . . ?
C3 C2 H2C 110.7 . . ?
C3 C2 H2D 110.7 . . ?
N2 C3 C2 106.4(12) . . ?
N2 C3 H3A 110.4 . . ?
N2 C3 H3B 110.4 . . ?
C2 C3 H3A 110.4 . . ?
C2 C3 H3B 110.4 . . ?
H3A C3 H3B 108.6 . . ?
N2 C4 H4A 110.9 . . ?
N2 C4 H4B 110.9 . . ?
C1 C4 N2 104.3(12) . . ?
C1 C4 H4A 110.9 . . ?
C1 C4 H4B 110.9 . . ?
H4A C4 H4B 108.9 . . ?
C1 C4A H4AA 111.4 . . ?
C1 C4A H4AB 111.4 . . ?
H4AA C4A H4AB 109.3 . . ?
N2A C4A C1 101.6(7) . . ?
N2A C4A H4AA 111.4 . . ?
N2A C4A H4AB 111.4 . . ?
C1 C2A H2AA 111.1 . . ?
C1 C2A H2AB 111.1 . . ?
H2AA C2A H2AB 109.1 . . ?
C3A C2A C1 103.1(6) . . ?
C3A C2A H2AA 111.1 . . ?
C3A C2A H2AB 111.1 . . ?
C2A C3A H3AA 110.9 . . ?
C2A C3A H3AB 110.9 . . ?
C2A C3A N2A 104.1(8) . . ?
H3AA C3A H3AB 109.0 . . ?
N2A C3A H3AA 110.9 . . ?
N2A C3A H3AB 110.9 . . ?
C4A N2A C3A 108.0(9) . . ?
C4A N2A H2AC 110.1 . . ?
C4A N2A H2AD 110.1 . . ?
C3A N2A H2AC 110.1 . . ?
C3A N2A H2AD 110.1 . . ?
H2AC N2A H2AD 108.4 . . ?

loop_
_geom_bond_atom_site_label_1
_geom_bond_atom_site_label_2
_geom_bond_distance
_geom_bond_site_symmetry_2
_geom_bond_publ_flag
Sn1 Cl1 2.4354(9) . ?
Sn1 Cl2 2.4389(9) . ?
Sn1 Cl3 2.4166(9) . ?
Sn1 Cl4 2.4229(9) . ?
Sn1 Cl5 2.4190(9) . ?
Sn1 Cl6 2.4359(9) . ?
N1 H1A 0.8900 . ?
N1 H1B 0.8900 . ?
N1 H1C 0.8900 . ?
N1 C1 1.495(4) . ?
N2 H2A 0.8900 . ?
N2 H2B 0.8900 . ?
N2 C3 1.483(15) . ?
N2 C4 1.487(15) . ?
C1 H1AA 0.9800 . ?
C1 H1BB 0.9800 . ?
C1 C2 1.455(13) . ?
C1 C4 1.483(14) . ?
C1 C4A 1.530(10) . ?
C1 C2A 1.537(9) . ?
C2 H2C 0.9700 . ?
C2 H2D 0.9700 . ?
C2 C3 1.504(15) . ?
C3 H3A 0.9700 . ?
C3 H3B 0.9700 . ?
C4 H4A 0.9700 . ?
C4 H4B 0.9700 . ?
C4A H4AA 0.9700 . ?
C4A H4AB 0.9700 . ?
C4A N2A 1.473(10) . ?
C2A H2AA 0.9700 . ?
C2A H2AB 0.9700 . ?
C2A C3A 1.493(10) . ?
C3A H3AA 0.9700 . ?
C3A H3AB 0.9700 . ?
C3A N2A 1.500(10) . ?
N2A H2AC 0.8900 . ?
N2A H2AD 0.8900 . ?

loop_
_geom_torsion_atom_site_label_1
_geom_torsion_atom_site_label_2
_geom_torsion_atom_site_label_3
_geom_torsion_atom_site_label_4
_geom_torsion
_geom_torsion_site_symmetry_1
_geom_torsion_site_symmetry_2
_geom_torsion_site_symmetry_3
_geom_torsion_site_symmetry_4
_geom_torsion_publ_flag
N1 C1 C2 C3 -160.4(8) . . . . ?
N1 C1 C4 N2 154.5(12) . . . . ?
N1 C1 C4A N2A 161.3(7) . . . . ?
N1 C1 C2A C3A -160.4(5) . . . . ?
C1 C2 C3 N2 17.7(18) . . . . ?
C1 C4A N2A C3A -30.4(13) . . . . ?
C1 C2A C3A N2A 29.0(9) . . . . ?
C2 C1 C4 N2 14(2) . . . . ?
C3 N2 C4 C1 -2(2) . . . . ?
C4 N2 C3 C2 -10(2) . . . . ?
C4 C1 C2 C3 -20.1(19) . . . . ?
C4A C1 C2A C3A -46.8(9) . . . . ?
C2A C1 C4A N2A 46.5(11) . . . . ?
C2A C3A N2A C4A 0.9(11) . . . . ?
